data_4061552
loop_
_publ_author_name
'Roger, M.'
'Belkhiri, L.'
'Thu\'ery, P.'
'Arliguie, T.'
'Fourmigu\'e, M.'
'Boucekkine, A.'
'Ephritikhine, M.'

_publ_section_title
;
Lanthanide(III) / Actinide(III) Differentiation
 in Mixed Cyclopentadienyl / Dithiolene Compounds from
 X-Ray Diffraction and Density Functional Theory Analysis
;
_journal_issue 21
_journal_name_full Organometallics
_journal_page_first 4940
_journal_page_last 4952
_journal_paper_doi 10.1021/om050329z
_journal_volume 24
_journal_year 2005
_chemical_formula_sum 'C46.5 H80 K Nd O10 S4'
_chemical_formula_weight 1110.69
_space_group_IT_number 2
_symmetry_cell_setting triclinic
_symmetry_space_group_name_Hall '-P 1'
_symmetry_space_group_name_H-M 'P -1'
_cell_angle_alpha 74.262(3)
_cell_angle_beta 75.035(4)
_cell_angle_gamma 80.836(5)
_cell_formula_units_Z 4
_cell_length_a 16.0122(7)
_cell_length_b 16.3506(13)
_cell_length_c 22.3555(17)
_cell_measurement_temperature 100(2)
_cell_volume 5417.3(7)
_diffrn_ambient_temperature 100(2)
_exptl_crystal_density_diffrn 1.362
_cod_original_formula_sum 'C46.50 H80 K Nd O10 S4'
_cod_database_code 4061552

loop_
_symmetry_equiv_pos_as_xyz
'x, y, z'
'-x, -y, -z'

loop_
_atom_site_label
_atom_site_type_symbol
_atom_site_fract_x
_atom_site_fract_y
_atom_site_fract_z
_atom_site_U_iso_or_equiv
_atom_site_adp_type
_atom_site_occupancy
_atom_site_symmetry_multiplicity
_atom_site_calc_flag
_atom_site_refinement_flags
_atom_site_disorder_assembly
_atom_site_disorder_group
Nd1 Nd 0.72116(2) 0.76729(2) 0.771824(16) 0.03693(11) Uani 1 1 d . . .
Nd2 Nd 0.80760(2) 0.77679(2) 0.285319(17) 0.03860(12) Uani 1 1 d . . .
K1 K 0.32213(10) 0.75318(10) 0.11368(8) 0.0466(4) Uani 1 1 d . . .
K2 K 0.72383(9) 0.25011(10) 0.44841(7) 0.0442(4) Uani 1 1 d . . .
S1A S 0.66139(11) 0.86429(11) 0.86100(8) 0.0406(4) Uani 1 1 d . . .
S2A S 0.66858(11) 0.64825(12) 0.88355(8) 0.0418(4) Uani 1 1 d . . .
S3A S 0.74501(14) 0.62112(14) 0.99075(9) 0.0548(5) Uani 1 1 d . . .
S4A S 0.73108(13) 0.83746(13) 0.97350(9) 0.0488(4) Uani 1 1 d . . .
S1B S 0.69033(12) 0.67514(13) 0.37499(8) 0.0462(4) Uani 1 1 d . . .
S2B S 0.91074(12) 0.62796(13) 0.31906(9) 0.0493(4) Uani 1 1 d . . .
S3B S 0.93421(14) 0.58077(13) 0.44653(10) 0.0548(5) Uani 1 1 d . . .
S4B S 0.71366(14) 0.61839(15) 0.50298(9) 0.0581(5) Uani 1 1 d . . .
C1A C 0.7006(4) 0.7864(5) 0.9221(3) 0.0392(15) Uani 1 1 d . . .
C2A C 0.7049(4) 0.7011(5) 0.9305(3) 0.0406(16) Uani 1 1 d . . .
C3A C 0.7711(7) 0.6745(7) 1.0429(6) 0.092(3) Uani 1 1 d DU . .
H3A1 H 0.7634 0.6369 1.0854 0.111 Uiso 1 1 calc R . .
H3A2 H 0.8319 0.6848 1.0284 0.111 Uiso 1 1 calc R . .
C4A C 0.7183(7) 0.7566(7) 1.0469(5) 0.091(3) Uani 1 1 d DU . .
H4A1 H 0.7335 0.7783 1.0787 0.109 Uiso 1 1 calc R . .
H4A2 H 0.6576 0.7461 1.0617 0.109 Uiso 1 1 calc R . .
C1B C 0.7690(5) 0.6339(5) 0.4220(3) 0.0437(16) Uani 1 1 d . . .
C2B C 0.8557(5) 0.6192(5) 0.3997(3) 0.0457(17) Uani 1 1 d . . .
C3B C 0.8771(6) 0.5801(5) 0.5283(4) 0.064(2) Uani 1 1 d . . .
H3B1 H 0.9116 0.5443 0.5572 0.076 Uiso 1 1 calc R . .
H3B2 H 0.8701 0.6376 0.5343 0.076 Uiso 1 1 calc R . .
C4B C 0.7867(6) 0.5467(5) 0.5450(4) 0.059(2) Uani 1 1 d . . .
H4B1 H 0.7626 0.5383 0.5905 0.071 Uiso 1 1 calc R . .
H4B2 H 0.7931 0.4918 0.5346 0.071 Uiso 1 1 calc R . .
O1 O 0.1675(3) 0.6736(3) 0.1420(3) 0.0557(13) Uani 1 1 d . . .
O2 O 0.2396(4) 0.6733(4) 0.2488(3) 0.0622(15) Uani 1 1 d . . .
O3 O 0.4066(4) 0.6002(4) 0.1998(3) 0.0573(14) Uani 1 1 d . . .
O4 O 0.4761(3) 0.6568(3) 0.0689(3) 0.0566(14) Uani 1 1 d . . .
O5 O 0.3144(3) 0.6374(3) 0.0434(3) 0.0554(13) Uani 1 1 d . . .
O6 O 0.1951(4) 0.8503(4) 0.0441(3) 0.0681(16) Uani 1 1 d . . .
O7 O 0.2061(4) 0.8835(4) 0.1624(3) 0.0691(17) Uani 1 1 d . . .
O8 O 0.3753(4) 0.8331(3) 0.1960(3) 0.0604(14) Uani 1 1 d . . .
O9 O 0.4398(3) 0.8878(3) 0.0630(2) 0.0516(12) Uani 1 1 d . . .
O10 O 0.3719(3) 0.8364(3) -0.0229(2) 0.0516(12) Uani 1 1 d . . .
O11 O 0.6296(4) 0.2372(5) 0.5825(3) 0.085(2) Uani 1 1 d . . .
O12 O 0.5827(7) 0.1380(7) 0.5119(6) 0.141(4) Uani 1 1 d U . .
O13 O 0.6063(7) 0.2274(8) 0.3794(5) 0.147(4) Uani 1 1 d U . .
O14 O 0.6511(5) 0.3965(5) 0.3673(4) 0.085(2) Uani 1 1 d . . .
O15 O 0.5999(5) 0.3895(6) 0.4957(4) 0.101(2) Uani 1 1 d U . .
O16 O 0.8260(5) 0.1243(5) 0.5298(4) 0.096(2) Uani 1 1 d . . .
O17 O 0.7880(5) 0.0941(5) 0.4161(4) 0.101(2) Uani 1 1 d U . .
O18 O 0.8134(4) 0.2480(5) 0.3173(3) 0.086(2) Uani 1 1 d . . .
O19 O 0.8853(5) 0.3293(5) 0.3871(3) 0.088(2) Uani 1 1 d . . .
O20 O 0.8270(4) 0.3034(5) 0.5189(4) 0.086(2) Uani 1 1 d . . .
C1 C 0.5762(5) 0.8543(5) 0.7304(3) 0.0446(16) Uani 1 1 d . . .
C2 C 0.6326(5) 0.8362(5) 0.6759(3) 0.0479(18) Uani 1 1 d . . .
C3 C 0.6401(5) 0.7461(5) 0.6835(4) 0.0518(19) Uani 1 1 d . . .
C4 C 0.5868(5) 0.7101(5) 0.7437(4) 0.0487(18) Uani 1 1 d . . .
C5 C 0.5459(4) 0.7776(5) 0.7716(3) 0.0426(16) Uani 1 1 d . . .
C6 C 0.5459(6) 0.9434(5) 0.7400(4) 0.066(2) Uani 1 1 d . . .
H6A H 0.5940 0.9778 0.7243 0.100 Uiso 1 1 calc R . .
H6B H 0.5233 0.9404 0.7847 0.100 Uiso 1 1 calc R . .
H6C H 0.5012 0.9686 0.7172 0.100 Uiso 1 1 calc R . .
C7 C 0.6696(6) 0.9023(7) 0.6162(4) 0.074(3) Uani 1 1 d . . .
H7A H 0.6233 0.9422 0.6027 0.110 Uiso 1 1 calc R . .
H7B H 0.6989 0.8743 0.5828 0.110 Uiso 1 1 calc R . .
H7C H 0.7101 0.9322 0.6253 0.110 Uiso 1 1 calc R . .
C8 C 0.6838(6) 0.6984(8) 0.6323(4) 0.082(3) Uani 1 1 d . . .
H8A H 0.7257 0.6543 0.6479 0.123 Uiso 1 1 calc R . .
H8B H 0.7124 0.7374 0.5949 0.123 Uiso 1 1 calc R . .
H8C H 0.6408 0.6734 0.6218 0.123 Uiso 1 1 calc R . .
C9 C 0.5739(7) 0.6166(5) 0.7688(5) 0.073(3) Uani 1 1 d . . .
H9A H 0.5365 0.6075 0.8107 0.110 Uiso 1 1 calc R . .
H9B H 0.6291 0.5842 0.7709 0.110 Uiso 1 1 calc R . .
H9C H 0.5480 0.5986 0.7409 0.110 Uiso 1 1 calc R . .
C10 C 0.4786(5) 0.7704(6) 0.8338(4) 0.061(2) Uani 1 1 d . . .
H10A H 0.4752 0.7113 0.8557 0.092 Uiso 1 1 calc R . .
H10B H 0.4231 0.7951 0.8252 0.092 Uiso 1 1 calc R . .
H10C H 0.4948 0.8002 0.8600 0.092 Uiso 1 1 calc R . .
C11 C 0.8824(5) 0.8282(5) 0.7144(4) 0.0485(18) Uani 1 1 d . . .
C12 C 0.8763(4) 0.7709(5) 0.6783(3) 0.0435(16) Uani 1 1 d . . .
C13 C 0.8787(4) 0.6871(5) 0.7178(3) 0.0439(16) Uani 1 1 d . . .
C14 C 0.8888(5) 0.6921(5) 0.7783(3) 0.0492(18) Uani 1 1 d . . .
C15 C 0.8895(4) 0.7779(5) 0.7771(4) 0.0490(18) Uani 1 1 d . . .
C16 C 0.8870(6) 0.9224(5) 0.6900(5) 0.066(2) Uani 1 1 d . . .
H16A H 0.9234 0.9343 0.6477 0.100 Uiso 1 1 calc R . .
H16B H 0.9109 0.9432 0.7176 0.100 Uiso 1 1 calc R . .
H16C H 0.8297 0.9503 0.6889 0.100 Uiso 1 1 calc R . .
C17 C 0.8852(5) 0.7959(5) 0.6074(3) 0.0531(19) Uani 1 1 d . . .
H17A H 0.8520 0.8497 0.5958 0.080 Uiso 1 1 calc R . .
H17B H 0.8641 0.7531 0.5945 0.080 Uiso 1 1 calc R . .
H17C H 0.9452 0.8009 0.5864 0.080 Uiso 1 1 calc R . .
C18 C 0.8780(5) 0.6068(5) 0.6986(4) 0.0524(18) Uani 1 1 d . . .
H18A H 0.8256 0.5809 0.7217 0.079 Uiso 1 1 calc R . .
H18B H 0.9273 0.5682 0.7080 0.079 Uiso 1 1 calc R . .
H18C H 0.8807 0.6198 0.6536 0.079 Uiso 1 1 calc R . .
C19 C 0.9023(5) 0.6152(6) 0.8315(4) 0.061(2) Uani 1 1 d . . .
H19A H 0.9614 0.5906 0.8223 0.092 Uiso 1 1 calc R . .
H19B H 0.8639 0.5738 0.8350 0.092 Uiso 1 1 calc R . .
H19C H 0.8903 0.6323 0.8709 0.092 Uiso 1 1 calc R . .
C20 C 0.9054(5) 0.8126(7) 0.8285(4) 0.069(3) Uani 1 1 d . . .
H20A H 0.8972 0.7699 0.8681 0.103 Uiso 1 1 calc R . .
H20B H 0.8655 0.8621 0.8334 0.103 Uiso 1 1 calc R . .
H20C H 0.9639 0.8282 0.8170 0.103 Uiso 1 1 calc R . .
C21 C 0.6994(5) 0.7558(5) 0.2136(3) 0.0436(16) Uani 1 1 d . . .
C22 C 0.7368(5) 0.8317(5) 0.1793(3) 0.0438(16) Uani 1 1 d . . .
C23 C 0.8266(5) 0.8093(5) 0.1546(3) 0.0489(18) Uani 1 1 d . . .
C24 C 0.8433(5) 0.7215(6) 0.1737(3) 0.053(2) Uani 1 1 d . . .
C25 C 0.7644(5) 0.6872(5) 0.2099(3) 0.0497(18) Uani 1 1 d . . .
C26 C 0.6039(5) 0.7491(6) 0.2462(4) 0.055(2) Uani 1 1 d . . .
H26A H 0.5823 0.7959 0.2660 0.082 Uiso 1 1 calc R . .
H26B H 0.5976 0.6962 0.2780 0.082 Uiso 1 1 calc R . .
H26C H 0.5715 0.7510 0.2151 0.082 Uiso 1 1 calc R . .
C27 C 0.6893(5) 0.9164(5) 0.1613(4) 0.056(2) Uani 1 1 d . . .
H27A H 0.6729 0.9221 0.1219 0.084 Uiso 1 1 calc R . .
H27B H 0.7260 0.9601 0.1562 0.084 Uiso 1 1 calc R . .
H27C H 0.6382 0.9222 0.1942 0.084 Uiso 1 1 calc R . .
C28 C 0.8889(6) 0.8689(7) 0.1043(4) 0.070(3) Uani 1 1 d . . .
H28A H 0.9459 0.8554 0.1128 0.106 Uiso 1 1 calc R . .
H28B H 0.8689 0.9270 0.1059 0.106 Uiso 1 1 calc R . .
H28C H 0.8909 0.8617 0.0627 0.106 Uiso 1 1 calc R . .
C29 C 0.9284(6) 0.6712(7) 0.1537(4) 0.079(3) Uani 1 1 d . . .
H29A H 0.9378 0.6711 0.1095 0.118 Uiso 1 1 calc R . .
H29B H 0.9272 0.6135 0.1791 0.118 Uiso 1 1 calc R . .
H29C H 0.9747 0.6967 0.1597 0.118 Uiso 1 1 calc R . .
C30 C 0.7521(6) 0.5931(5) 0.2350(4) 0.064(2) Uani 1 1 d . . .
H30A H 0.7319 0.5804 0.2806 0.097 Uiso 1 1 calc R . .
H30B H 0.8064 0.5600 0.2239 0.097 Uiso 1 1 calc R . .
H30C H 0.7100 0.5792 0.2164 0.097 Uiso 1 1 calc R . .
C31 C 0.7677(6) 0.9397(5) 0.3093(5) 0.060(2) Uani 1 1 d . . .
C32 C 0.8526(6) 0.9411(5) 0.2694(4) 0.063(2) Uani 1 1 d . . .
C33 C 0.9085(5) 0.8856(5) 0.3064(4) 0.057(2) Uani 1 1 d . . .
C34 C 0.8589(5) 0.8542(5) 0.3662(4) 0.0492(18) Uani 1 1 d . . .
C35 C 0.7737(5) 0.8849(5) 0.3688(4) 0.0503(18) Uani 1 1 d . . .
C36 C 0.6847(7) 0.9931(8) 0.2934(5) 0.094(3) Uani 1 1 d U . .
H36A H 0.6376 0.9576 0.3075 0.141 Uiso 1 1 calc R . .
H36B H 0.6939 1.0162 0.2481 0.141 Uiso 1 1 calc R . .
H36C H 0.6707 1.0389 0.3146 0.141 Uiso 1 1 calc R . .
C37 C 0.8804(7) 1.0018(8) 0.2050(5) 0.092(3) Uani 1 1 d U . .
H37A H 0.9043 1.0490 0.2102 0.137 Uiso 1 1 calc R . .
H37B H 0.8309 1.0225 0.1864 0.137 Uiso 1 1 calc R . .
H37C H 0.9235 0.9724 0.1775 0.137 Uiso 1 1 calc R . .
C38 C 1.0032(6) 0.8737(7) 0.2850(5) 0.081(3) Uani 1 1 d U . .
H38A H 1.0289 0.9146 0.2966 0.121 Uiso 1 1 calc R . .
H38B H 1.0186 0.8816 0.2395 0.121 Uiso 1 1 calc R . .
H38C H 1.0240 0.8170 0.3049 0.121 Uiso 1 1 calc R . .
C39 C 0.8949(6) 0.8003(6) 0.4217(5) 0.071(3) Uani 1 1 d . . .
H39A H 0.9159 0.8363 0.4409 0.107 Uiso 1 1 calc R . .
H39B H 0.9418 0.7608 0.4069 0.107 Uiso 1 1 calc R . .
H39C H 0.8500 0.7692 0.4526 0.107 Uiso 1 1 calc R . .
C40 C 0.6995(6) 0.8714(7) 0.4271(5) 0.077(3) Uani 1 1 d U . .
H40A H 0.7099 0.8164 0.4548 0.116 Uiso 1 1 calc R . .
H40B H 0.6462 0.8740 0.4142 0.116 Uiso 1 1 calc R . .
H40C H 0.6954 0.9151 0.4493 0.116 Uiso 1 1 calc R . .
C41 C 0.1478(5) 0.6150(5) 0.2011(4) 0.059(2) Uani 1 1 d . . .
H41A H 0.1889 0.5645 0.2018 0.070 Uiso 1 1 calc R . .
H41B H 0.0899 0.5980 0.2088 0.070 Uiso 1 1 calc R . .
C42 C 0.1531(5) 0.6585(6) 0.2517(4) 0.066(2) Uani 1 1 d . . .
H42A H 0.1175 0.7127 0.2465 0.079 Uiso 1 1 calc R . .
H42B H 0.1296 0.6233 0.2934 0.079 Uiso 1 1 calc R . .
C43 C 0.2852(6) 0.6065(6) 0.2848(4) 0.072(3) Uani 1 1 d . . .
H43A H 0.2714 0.5524 0.2816 0.086 Uiso 1 1 calc R . .
H43B H 0.2677 0.6087 0.3292 0.086 Uiso 1 1 calc R . .
C44 C 0.3812(6) 0.6125(6) 0.2615(4) 0.070(2) Uani 1 1 d . . .
H44A H 0.3950 0.6681 0.2616 0.083 Uiso 1 1 calc R . .
H44B H 0.4120 0.5693 0.2894 0.083 Uiso 1 1 calc R . .
C45 C 0.4992(5) 0.6017(6) 0.1736(4) 0.068(2) Uani 1 1 d . . .
H45A H 0.5310 0.5575 0.2002 0.082 Uiso 1 1 calc R . .
H45B H 0.5174 0.6565 0.1711 0.082 Uiso 1 1 calc R . .
C46 C 0.5159(6) 0.5863(6) 0.1084(4) 0.067(2) Uani 1 1 d . . .
H46A H 0.5779 0.5798 0.0906 0.081 Uiso 1 1 calc R . .
H46B H 0.4920 0.5343 0.1107 0.081 Uiso 1 1 calc R . .
C47 C 0.4686(6) 0.6388(5) 0.0117(4) 0.062(2) Uani 1 1 d . . .
H47A H 0.5222 0.6082 -0.0060 0.074 Uiso 1 1 calc R . .
H47B H 0.4599 0.6920 -0.0192 0.074 Uiso 1 1 calc R . .
C48 C 0.3953(6) 0.5869(6) 0.0230(4) 0.065(2) Uani 1 1 d . . .
H48A H 0.3950 0.5715 -0.0159 0.078 Uiso 1 1 calc R . .
H48B H 0.4015 0.5348 0.0556 0.078 Uiso 1 1 calc R . .
C49 C 0.2434(6) 0.5855(6) 0.0690(4) 0.065(2) Uani 1 1 d . . .
H49A H 0.2552 0.5400 0.1048 0.078 Uiso 1 1 calc R . .
H49B H 0.2354 0.5599 0.0367 0.078 Uiso 1 1 calc R . .
C50 C 0.1635(6) 0.6410(5) 0.0901(4) 0.063(2) Uani 1 1 d . . .
H50A H 0.1550 0.6884 0.0545 0.075 Uiso 1 1 calc R . .
H50B H 0.1136 0.6083 0.1026 0.075 Uiso 1 1 calc R . .
C51 C 0.1289(5) 0.8931(6) 0.0840(5) 0.076(3) Uani 1 1 d . . .
H51A H 0.0933 0.8511 0.1152 0.091 Uiso 1 1 calc R . .
H51B H 0.0920 0.9315 0.0582 0.091 Uiso 1 1 calc R . .
C52 C 0.1612(7) 0.9416(7) 0.1177(5) 0.082(3) Uani 1 1 d U . .
H52A H 0.2004 0.9812 0.0875 0.098 Uiso 1 1 calc R . .
H52B H 0.1132 0.9742 0.1400 0.098 Uiso 1 1 calc R . .
C53 C 0.2381(7) 0.9237(7) 0.2008(5) 0.083(3) Uani 1 1 d U . .
H53A H 0.1895 0.9450 0.2305 0.099 Uiso 1 1 calc R . .
H53B H 0.2686 0.9720 0.1735 0.099 Uiso 1 1 calc R . .
C54 C 0.2975(6) 0.8635(7) 0.2367(5) 0.074(3) Uani 1 1 d U . .
H54A H 0.3139 0.8916 0.2645 0.088 Uiso 1 1 calc R . .
H54B H 0.2670 0.8150 0.2635 0.088 Uiso 1 1 calc R . .
C55 C 0.4362(5) 0.8943(5) 0.1674(4) 0.0498(18) Uani 1 1 d . . .
H55A H 0.4715 0.8943 0.1967 0.060 Uiso 1 1 calc R . .
H55B H 0.4061 0.9509 0.1567 0.060 Uiso 1 1 calc R . .
C56 C 0.4916(5) 0.8722(6) 0.1092(4) 0.056(2) Uani 1 1 d . . .
H56A H 0.5402 0.9068 0.0927 0.068 Uiso 1 1 calc R . .
H56B H 0.5142 0.8126 0.1186 0.068 Uiso 1 1 calc R . .
C57 C 0.4888(5) 0.8836(5) 0.0000(3) 0.0506(18) Uani 1 1 d . . .
H57A H 0.5179 0.8268 0.0001 0.061 Uiso 1 1 calc R . .
H57B H 0.5321 0.9243 -0.0155 0.061 Uiso 1 1 calc R . .
C58 C 0.4240(5) 0.9049(5) -0.0412(3) 0.0507(18) Uani 1 1 d . . .
H58A H 0.3882 0.9572 -0.0355 0.061 Uiso 1 1 calc R . .
H58B H 0.4537 0.9129 -0.0858 0.061 Uiso 1 1 calc R . .
C59 C 0.2997(6) 0.8536(6) -0.0513(4) 0.066(2) Uani 1 1 d . . .
H59A H 0.2815 0.8001 -0.0518 0.079 Uiso 1 1 calc R . .
H59B H 0.3170 0.8857 -0.0951 0.079 Uiso 1 1 calc R . .
C60 C 0.2244(6) 0.9030(6) -0.0169(4) 0.070(3) Uani 1 1 d . . .
H60A H 0.2424 0.9551 -0.0132 0.084 Uiso 1 1 calc R . .
H60B H 0.1783 0.9182 -0.0400 0.084 Uiso 1 1 calc R . .
C61 C 0.5943(8) 0.1603(9) 0.6075(6) 0.108(3) Uani 1 1 d DU . .
H61A H 0.5604 0.1593 0.6504 0.130 Uiso 1 1 calc R . .
H61B H 0.6412 0.1149 0.6105 0.130 Uiso 1 1 calc R . .
C62 C 0.5384(8) 0.1425(9) 0.5702(6) 0.108(3) Uani 1 1 d DU . .
H62A H 0.5137 0.0889 0.5922 0.130 Uiso 1 1 calc R . .
H62B H 0.4909 0.1872 0.5672 0.130 Uiso 1 1 calc R . .
C63 C 0.5481(18) 0.1289(18) 0.4704(9) 0.120(5) Uani 1 1 d DU . .
H63A H 0.4866 0.1397 0.4886 0.144 Uiso 1 1 calc R . .
H63B H 0.5576 0.0677 0.4743 0.144 Uiso 1 1 calc R . .
C64 C 0.5538(13) 0.1637(14) 0.4010(8) 0.120(5) Uani 1 1 d DU . .
H64A H 0.5770 0.1190 0.3785 0.144 Uiso 1 1 calc R . .
H64B H 0.4965 0.1851 0.3934 0.144 Uiso 1 1 calc R . .
C65 C 0.5608(8) 0.3029(8) 0.3442(6) 0.110(3) Uani 1 1 d DU . .
H65A H 0.5083 0.3220 0.3719 0.132 Uiso 1 1 calc R . .
H65B H 0.5453 0.2902 0.3087 0.132 Uiso 1 1 calc R . .
C66 C 0.6237(8) 0.3691(8) 0.3209(6) 0.110(3) Uani 1 1 d DU . .
H66A H 0.6750 0.3473 0.2936 0.132 Uiso 1 1 calc R . .
H66B H 0.5979 0.4189 0.2944 0.132 Uiso 1 1 calc R . .
C67 C 0.5950(7) 0.4582(7) 0.3914(6) 0.091(3) Uani 1 1 d . . .
H67A H 0.5357 0.4438 0.4010 0.109 Uiso 1 1 calc R . .
H67B H 0.5997 0.5128 0.3605 0.109 Uiso 1 1 calc R . .
C68 C 0.6188(7) 0.4633(8) 0.4522(5) 0.090(3) Uani 1 1 d U . .
H68A H 0.6801 0.4702 0.4439 0.108 Uiso 1 1 calc R . .
H68B H 0.5855 0.5114 0.4676 0.108 Uiso 1 1 calc R . .
C69 C 0.6113(8) 0.3853(7) 0.5539(5) 0.086(3) Uani 1 1 d . . .
H69A H 0.5806 0.4349 0.5686 0.103 Uiso 1 1 calc R . .
H69B H 0.6726 0.3848 0.5521 0.103 Uiso 1 1 calc R . .
C70 C 0.5768(8) 0.3046(8) 0.5993(6) 0.092(3) Uani 1 1 d U . .
H70A H 0.5762 0.3046 0.6428 0.111 Uiso 1 1 calc R . .
H70B H 0.5180 0.3011 0.5967 0.111 Uiso 1 1 calc R . .
C71 C 0.8695(7) 0.0565(8) 0.5021(6) 0.096(3) Uani 1 1 d DU . .
H71A H 0.8852 0.0081 0.5348 0.115 Uiso 1 1 calc R . .
H71B H 0.9221 0.0744 0.4713 0.115 Uiso 1 1 calc R . .
C72 C 0.8097(8) 0.0324(8) 0.4702(6) 0.100(4) Uani 1 1 d DU . .
H72A H 0.8356 -0.0194 0.4568 0.120 Uiso 1 1 calc R . .
H72B H 0.7562 0.0189 0.5016 0.120 Uiso 1 1 calc R . .
C73 C 0.8538(7) 0.0963(7) 0.3604(5) 0.084(3) Uani 1 1 d U . .
H73A H 0.8638 0.0413 0.3497 0.100 Uiso 1 1 calc R . .
H73B H 0.9075 0.1090 0.3668 0.100 Uiso 1 1 calc R . .
C74 C 0.8257(8) 0.1637(8) 0.3076(6) 0.097(3) Uani 1 1 d U . .
H74A H 0.8689 0.1627 0.2683 0.116 Uiso 1 1 calc R . .
H74B H 0.7716 0.1502 0.3023 0.116 Uiso 1 1 calc R . .
C75 C 0.8914(6) 0.2858(7) 0.2938(4) 0.067(2) Uani 1 1 d . . .
H75A H 0.9046 0.3031 0.2475 0.081 Uiso 1 1 calc R . .
H75B H 0.9390 0.2468 0.3074 0.081 Uiso 1 1 calc R . .
C76 C 0.8749(7) 0.3663(7) 0.3234(5) 0.082(3) Uani 1 1 d U . .
H76A H 0.9170 0.4070 0.3004 0.098 Uiso 1 1 calc R . .
H76B H 0.8169 0.3946 0.3231 0.098 Uiso 1 1 calc R . .
C77 C 0.8882(7) 0.3877(7) 0.4193(5) 0.075(3) Uani 1 1 d U . .
H77A H 0.8340 0.4241 0.4236 0.090 Uiso 1 1 calc R . .
H77B H 0.9350 0.4232 0.3963 0.090 Uiso 1 1 calc R . .
C78 C 0.9033(5) 0.3396(6) 0.4851(5) 0.068(2) Uani 1 1 d . . .
H78A H 0.9514 0.2957 0.4812 0.082 Uiso 1 1 calc R . .
H78B H 0.9163 0.3786 0.5066 0.082 Uiso 1 1 calc R . .
C79 C 0.8393(8) 0.2353(8) 0.5717(5) 0.088(3) Uani 1 1 d U . .
H79A H 0.7831 0.2265 0.6008 0.106 Uiso 1 1 calc R . .
H79B H 0.8751 0.2532 0.5938 0.106 Uiso 1 1 calc R . .
C80 C 0.8790(7) 0.1518(7) 0.5588(5) 0.081(3) Uani 1 1 d . . .
H80A H 0.9365 0.1577 0.5311 0.098 Uiso 1 1 calc R . .
H80B H 0.8845 0.1107 0.5984 0.098 Uiso 1 1 calc R . .
C81 C 0.0462(12) 0.7931(14) 0.9474(10) 0.092(6) Uani 1 1 d DU . .
H81A H 0.0229 0.8518 0.9399 0.138 Uiso 1 1 calc R . .
H81B H 0.0655 0.7772 0.9866 0.138 Uiso 1 1 calc R . .
H81C H 0.0021 0.7578 0.9503 0.138 Uiso 1 1 calc R . .
C82 C 0.1223(18) 0.7811(14) 0.8927(11) 0.092(10) Uani 1 1 d DU . .
H82C H 0.1017 0.7944 0.8537 0.111 Uiso 1 1 calc R . .
H82D H 0.1639 0.8211 0.8874 0.111 Uiso 1 1 calc R . .
C83 C 0.1675(13) 0.6922(13) 0.9026(10) 0.091(4) Uani 1 1 d DU . .
H83A H 0.1855 0.6802 0.9426 0.109 Uiso 1 1 calc R . .
H83B H 0.1240 0.6539 0.9089 0.109 Uiso 1 1 calc R . .
C84 C 0.2417(14) 0.6674(15) 0.8563(10) 0.091(4) Uani 1 1 d U . .
H84A H 0.2212 0.6785 0.8174 0.109 Uiso 1 1 calc R . .
H84B H 0.2821 0.7094 0.8486 0.109 Uiso 1 1 calc R . .
C85 C 0.2931(14) 0.5902(14) 0.8586(10) 0.091(4) Uani 1 1 d U . .
H85A H 0.3275 0.5819 0.8895 0.137 Uiso 1 1 calc R . .
H85B H 0.3308 0.5909 0.8174 0.137 Uiso 1 1 calc R . .
H85C H 0.2567 0.5444 0.8703 0.137 Uiso 1 1 calc R . .

loop_
_atom_site_aniso_label
_atom_site_aniso_U_11
_atom_site_aniso_U_22
_atom_site_aniso_U_33
_atom_site_aniso_U_23
_atom_site_aniso_U_13
_atom_site_aniso_U_12
Nd1 0.0379(2) 0.0387(2) 0.03267(19) -0.00998(15) -0.00387(14) -0.00354(15)
Nd2 0.0417(2) 0.0404(2) 0.0358(2) -0.01058(16) -0.01141(16) -0.00340(16)
K1 0.0493(9) 0.0368(8) 0.0488(9) -0.0119(7) -0.0017(7) -0.0026(7)
K2 0.0393(8) 0.0467(9) 0.0456(8) -0.0122(7) -0.0054(6) -0.0064(7)
S1A 0.0455(9) 0.0393(10) 0.0355(8) -0.0099(7) -0.0064(7) -0.0024(7)
S2A 0.0456(10) 0.0401(10) 0.0382(9) -0.0073(7) -0.0076(7) -0.0068(7)
S3A 0.0733(13) 0.0523(12) 0.0385(10) -0.0041(8) -0.0202(9) -0.0043(10)
S4A 0.0538(11) 0.0551(12) 0.0427(10) -0.0201(9) -0.0108(8) -0.0058(9)
S1B 0.0480(10) 0.0510(11) 0.0403(9) -0.0089(8) -0.0118(8) -0.0081(8)
S2B 0.0500(11) 0.0502(11) 0.0462(10) -0.0131(9) -0.0117(8) 0.0032(8)
S3B 0.0660(13) 0.0489(12) 0.0589(12) -0.0170(9) -0.0318(10) 0.0033(9)
S4B 0.0680(13) 0.0674(14) 0.0371(10) -0.0132(9) -0.0115(9) -0.0005(11)
C1A 0.039(4) 0.050(4) 0.028(3) -0.011(3) 0.000(3) -0.009(3)
C2A 0.047(4) 0.046(4) 0.023(3) -0.005(3) -0.004(3) -0.003(3)
C3A 0.093(3) 0.092(3) 0.092(3) -0.0225(12) -0.0216(12) -0.0086(10)
C4A 0.092(3) 0.091(3) 0.090(3) -0.0220(12) -0.0213(12) -0.0080(10)
C1B 0.058(5) 0.043(4) 0.035(4) -0.012(3) -0.012(3) -0.012(3)
C2B 0.065(5) 0.038(4) 0.039(4) -0.013(3) -0.020(3) 0.001(3)
C3B 0.102(7) 0.048(5) 0.054(5) -0.017(4) -0.047(5) 0.013(5)
C4B 0.095(6) 0.044(5) 0.035(4) -0.006(3) -0.018(4) 0.003(4)
O1 0.059(3) 0.043(3) 0.061(3) -0.008(3) -0.007(3) -0.011(2)
O2 0.075(4) 0.049(3) 0.055(3) -0.012(3) -0.001(3) -0.006(3)
O3 0.067(4) 0.051(3) 0.054(3) -0.015(3) -0.012(3) -0.005(3)
O4 0.056(3) 0.041(3) 0.057(3) -0.002(2) 0.001(3) 0.001(2)
O5 0.059(3) 0.043(3) 0.060(3) -0.020(3) 0.000(3) -0.004(2)
O6 0.056(3) 0.050(4) 0.081(4) 0.002(3) -0.006(3) -0.001(3)
O7 0.060(3) 0.051(4) 0.089(4) -0.025(3) 0.012(3) -0.015(3)
O8 0.080(4) 0.046(3) 0.054(3) -0.016(3) -0.008(3) -0.008(3)
O9 0.049(3) 0.051(3) 0.049(3) -0.010(2) -0.005(2) -0.002(2)
O10 0.056(3) 0.041(3) 0.056(3) -0.007(2) -0.014(3) -0.005(2)
O11 0.073(4) 0.093(5) 0.077(4) -0.013(4) -0.014(3) 0.006(4)
O12 0.142(4) 0.141(4) 0.141(4) -0.0347(13) -0.0311(13) -0.0145(11)
O13 0.147(4) 0.148(4) 0.148(4) -0.0349(13) -0.0350(13) -0.0149(11)
O14 0.088(5) 0.077(5) 0.100(5) -0.031(4) -0.036(4) 0.002(4)
O15 0.101(2) 0.100(3) 0.100(2) -0.0244(11) -0.0223(11) -0.0101(10)
O16 0.086(5) 0.097(6) 0.103(6) -0.033(5) -0.018(4) 0.006(4)
O17 0.101(2) 0.101(3) 0.101(2) -0.0243(11) -0.0228(11) -0.0103(10)
O18 0.081(5) 0.098(6) 0.082(5) -0.026(4) -0.016(4) -0.018(4)
O19 0.102(5) 0.096(6) 0.066(4) -0.025(4) -0.012(4) -0.009(4)
O20 0.071(4) 0.078(5) 0.108(6) -0.030(4) -0.008(4) -0.012(4)
C1 0.049(4) 0.045(4) 0.046(4) -0.012(3) -0.018(3) -0.005(3)
C2 0.053(4) 0.057(5) 0.033(4) -0.004(3) -0.016(3) -0.008(4)
C3 0.058(5) 0.058(5) 0.048(4) -0.025(4) -0.018(4) 0.003(4)
C4 0.059(5) 0.040(4) 0.053(4) -0.013(3) -0.019(4) -0.006(3)
C5 0.045(4) 0.047(4) 0.036(4) -0.012(3) -0.009(3) -0.004(3)
C6 0.073(6) 0.051(5) 0.082(6) -0.020(5) -0.039(5) 0.018(4)
C7 0.070(6) 0.090(7) 0.051(5) 0.009(5) -0.019(4) -0.019(5)
C8 0.068(6) 0.120(9) 0.066(6) -0.054(6) -0.003(5) 0.003(6)
C9 0.095(7) 0.041(5) 0.094(7) -0.003(5) -0.044(6) -0.020(5)
C10 0.044(4) 0.084(6) 0.048(4) -0.009(4) -0.001(3) -0.010(4)
C11 0.042(4) 0.046(4) 0.053(4) -0.022(4) 0.007(3) -0.004(3)
C12 0.042(4) 0.041(4) 0.041(4) -0.011(3) 0.004(3) -0.004(3)
C13 0.038(4) 0.043(4) 0.044(4) -0.011(3) 0.002(3) -0.002(3)
C14 0.043(4) 0.063(5) 0.038(4) -0.014(4) -0.005(3) 0.000(3)
C15 0.038(4) 0.069(5) 0.048(4) -0.031(4) -0.004(3) -0.008(3)
C16 0.060(5) 0.052(5) 0.085(6) -0.029(5) 0.005(4) -0.013(4)
C17 0.051(4) 0.057(5) 0.041(4) -0.012(4) 0.005(3) -0.001(4)
C18 0.050(4) 0.047(5) 0.057(5) -0.016(4) -0.004(4) -0.004(3)
C19 0.048(5) 0.086(7) 0.044(4) -0.011(4) -0.010(3) 0.005(4)
C20 0.047(5) 0.100(8) 0.069(6) -0.048(5) -0.001(4) -0.009(5)
C21 0.048(4) 0.049(4) 0.037(4) -0.007(3) -0.018(3) -0.005(3)
C22 0.050(4) 0.048(4) 0.036(4) -0.009(3) -0.018(3) 0.001(3)
C23 0.056(5) 0.056(5) 0.034(4) -0.007(3) -0.009(3) -0.013(4)
C24 0.056(5) 0.067(6) 0.036(4) -0.013(4) -0.018(3) 0.007(4)
C25 0.074(5) 0.049(5) 0.032(4) -0.012(3) -0.022(4) -0.004(4)
C26 0.050(4) 0.062(5) 0.056(5) -0.002(4) -0.025(4) -0.012(4)
C27 0.069(5) 0.049(5) 0.051(4) -0.006(4) -0.024(4) -0.005(4)
C28 0.067(6) 0.090(7) 0.046(5) -0.004(5) -0.005(4) -0.021(5)
C29 0.078(6) 0.103(8) 0.057(5) -0.037(5) -0.022(5) 0.026(6)
C30 0.092(6) 0.055(5) 0.058(5) -0.025(4) -0.029(5) -0.001(5)
C31 0.071(6) 0.042(5) 0.086(6) -0.032(4) -0.045(5) 0.014(4)
C32 0.095(7) 0.048(5) 0.045(4) -0.009(4) -0.004(4) -0.026(5)
C33 0.045(4) 0.054(5) 0.080(6) -0.035(5) -0.008(4) -0.004(4)
C34 0.064(5) 0.036(4) 0.055(4) -0.016(3) -0.022(4) -0.002(3)
C35 0.046(4) 0.055(5) 0.055(4) -0.027(4) 0.001(3) -0.014(4)
C36 0.094(3) 0.094(3) 0.094(3) -0.0233(13) -0.0222(12) -0.0082(10)
C37 0.092(3) 0.091(3) 0.091(3) -0.0224(12) -0.0206(12) -0.0097(10)
C38 0.081(3) 0.081(3) 0.081(3) -0.0203(12) -0.0180(12) -0.0085(10)
C39 0.094(7) 0.057(6) 0.087(7) -0.028(5) -0.050(6) -0.008(5)
C40 0.078(3) 0.077(3) 0.078(3) -0.0198(12) -0.0168(11) -0.0078(10)
C41 0.052(5) 0.050(5) 0.065(5) -0.004(4) -0.006(4) -0.008(4)
C42 0.058(5) 0.058(5) 0.065(5) -0.013(4) 0.015(4) -0.006(4)
C43 0.097(7) 0.067(6) 0.042(4) -0.002(4) -0.004(5) -0.018(5)
C44 0.091(7) 0.063(6) 0.055(5) -0.016(4) -0.017(5) -0.003(5)
C45 0.059(5) 0.054(5) 0.080(6) 0.005(5) -0.019(5) -0.001(4)
C46 0.057(5) 0.058(6) 0.064(5) 0.001(4) -0.001(4) 0.010(4)
C47 0.072(5) 0.048(5) 0.051(5) -0.017(4) 0.010(4) 0.006(4)
C48 0.076(6) 0.046(5) 0.065(5) -0.024(4) 0.003(4) 0.003(4)
C49 0.077(6) 0.053(5) 0.067(5) -0.024(4) -0.010(5) -0.011(4)
C50 0.062(5) 0.045(5) 0.078(6) -0.014(4) -0.011(4) -0.006(4)
C51 0.040(4) 0.056(6) 0.102(7) 0.005(5) 0.003(5) 0.005(4)
C52 0.081(3) 0.081(3) 0.083(3) -0.0193(12) -0.0175(12) -0.0074(10)
C53 0.082(3) 0.082(3) 0.083(3) -0.0211(12) -0.0169(12) -0.0084(10)
C54 0.075(3) 0.074(3) 0.073(3) -0.0187(11) -0.0155(11) -0.0083(10)
C55 0.055(4) 0.046(4) 0.053(4) -0.013(4) -0.016(4) -0.008(4)
C56 0.054(5) 0.057(5) 0.058(5) -0.010(4) -0.018(4) 0.000(4)
C57 0.047(4) 0.044(4) 0.052(4) -0.011(3) 0.008(3) -0.011(3)
C58 0.057(5) 0.042(4) 0.044(4) -0.003(3) -0.003(3) -0.004(3)
C59 0.075(6) 0.050(5) 0.066(5) 0.008(4) -0.025(5) -0.012(4)
C60 0.056(5) 0.059(6) 0.078(6) 0.010(5) -0.017(5) -0.001(4)
C61 0.108(3) 0.108(3) 0.108(3) -0.0259(10) -0.0241(10) -0.0105(9)
C62 0.108(3) 0.108(3) 0.108(3) -0.0257(10) -0.0243(10) -0.0105(9)
C63 0.120(5) 0.120(5) 0.121(5) -0.0290(14) -0.0273(14) -0.0123(10)
C64 0.120(5) 0.120(5) 0.121(5) -0.0291(14) -0.0274(14) -0.0123(10)
C65 0.110(3) 0.110(3) 0.110(3) -0.0260(10) -0.0254(10) -0.0105(9)
C66 0.110(3) 0.110(3) 0.110(3) -0.0263(10) -0.0256(10) -0.0108(9)
C67 0.075(7) 0.075(7) 0.116(9) -0.031(7) -0.008(6) 0.002(6)
C68 0.090(3) 0.089(3) 0.090(3) -0.0218(12) -0.0193(12) -0.0087(10)
C69 0.107(8) 0.098(8) 0.064(6) -0.017(6) -0.041(6) -0.010(7)
C70 0.093(3) 0.093(3) 0.092(3) -0.0231(12) -0.0208(12) -0.0091(10)
C71 0.096(3) 0.095(4) 0.096(3) -0.0228(13) -0.0211(12) -0.0085(11)
C72 0.100(4) 0.099(4) 0.100(4) -0.0231(13) -0.0226(13) -0.0097(11)
C73 0.083(3) 0.084(3) 0.084(3) -0.0209(12) -0.0179(12) -0.0073(10)
C74 0.098(4) 0.097(4) 0.097(4) -0.0241(13) -0.0213(13) -0.0092(11)
C75 0.060(5) 0.092(7) 0.058(5) -0.023(5) -0.006(4) -0.031(5)
C76 0.082(3) 0.082(3) 0.081(3) -0.0186(12) -0.0193(12) -0.0074(10)
C77 0.076(3) 0.075(3) 0.075(3) -0.0196(11) -0.0182(11) -0.0070(10)
C78 0.052(5) 0.073(6) 0.086(6) -0.045(5) 0.001(4) -0.010(4)
C79 0.088(3) 0.088(3) 0.088(3) -0.0207(12) -0.0194(12) -0.0070(10)
C80 0.085(7) 0.080(7) 0.086(7) -0.018(6) -0.035(6) -0.006(6)
C81 0.092(6) 0.092(6) 0.092(6) -0.0224(18) -0.0211(18) -0.0088(12)
C82 0.092(10) 0.093(10) 0.092(10) -0.022(3) -0.021(3) -0.0090(14)
C83 0.091(4) 0.091(4) 0.091(4) -0.0220(11) -0.0206(11) -0.0088(9)
C84 0.091(4) 0.091(4) 0.091(4) -0.0219(11) -0.0205(11) -0.0086(8)
C85 0.091(4) 0.091(4) 0.091(4) -0.0219(11) -0.0205(11) -0.0087(9)

loop_
_geom_bond_atom_site_label_1
_geom_bond_atom_site_label_2
_geom_bond_distance
_geom_bond_site_symmetry_2
_geom_bond_publ_flag
Nd1 S2A 2.7449(18) . ?
Nd1 C3 2.745(7) . ?
Nd1 C4 2.749(7) . ?
Nd1 C1 2.759(7) . ?
Nd1 C2 2.762(7) . ?
Nd1 C15 2.763(7) . ?
Nd1 S1A 2.7661(17) . ?
Nd1 C11 2.778(7) . ?
Nd1 C5 2.785(7) . ?
Nd1 C13 2.788(7) . ?
Nd1 C14 2.792(7) . ?
Nd1 C12 2.800(7) . ?
Nd2 S1B 2.7477(19) . ?
Nd2 S2B 2.754(2) . ?
Nd2 C22 2.759(6) . ?
Nd2 C21 2.760(6) . ?
Nd2 C23 2.768(7) . ?
Nd2 C24 2.774(7) . ?
Nd2 C25 2.781(7) . ?
Nd2 C33 2.787(8) . ?
Nd2 C32 2.798(8) . ?
Nd2 C31 2.800(8) . ?
Nd2 C35 2.803(7) . ?
Nd2 C34 2.808(7) . ?
K1 O5 2.803(5) . ?
K1 O4 2.812(5) . ?
K1 O1 2.828(5) . ?
K1 O7 2.851(6) . ?
K1 O8 2.879(6) . ?
K1 O6 2.889(6) . ?
K1 O9 2.924(5) . ?
K1 O10 2.941(5) . ?
K1 O2 2.988(6) . ?
K1 O3 3.073(6) . ?
K2 O17 2.804(9) . ?
K2 O13 2.844(11) . ?
K2 O14 2.868(7) . ?
K2 O19 2.917(8) . ?
K2 O18 2.917(7) . ?
K2 O20 2.919(7) . ?
K2 O16 2.941(8) . ?
K2 O11 2.954(7) . ?
K2 O12 2.955(11) . ?
K2 O15 3.005(8) . ?
S1A C1A 1.768(7) . ?
S2A C2A 1.776(7) . ?
S3A C2A 1.778(7) . ?
S3A C3A 1.793(11) . ?
S4A C1A 1.787(7) . ?
S4A C4A 1.794(11) . ?
S1B C1B 1.781(7) . ?
S2B C2B 1.768(7) . ?
S3B C2B 1.773(7) . ?
S3B C3B 1.818(9) . ?
S4B C1B 1.768(7) . ?
S4B C4B 1.777(8) . ?
C1A C2A 1.349(10) . ?
C3A C4A 1.480(17) . ?
C1B C2B 1.354(10) . ?
C3B C4B 1.549(12) . ?
O1 C41 1.398(9) . ?
O1 C50 1.421(10) . ?
O2 C43 1.395(11) . ?
O2 C42 1.425(10) . ?
O3 C44 1.394(10) . ?
O3 C45 1.447(10) . ?
O4 C46 1.421(9) . ?
O4 C47 1.425(10) . ?
O5 C49 1.431(10) . ?
O5 C48 1.457(9) . ?
O6 C60 1.408(10) . ?
O6 C51 1.423(10) . ?
O7 C52 1.434(12) . ?
O7 C53 1.440(11) . ?
O8 C55 1.415(9) . ?
O8 C54 1.446(10) . ?
O9 C56 1.431(9) . ?
O9 C57 1.438(8) . ?
O10 C58 1.411(9) . ?
O10 C59 1.412(9) . ?
O11 C70 1.354(13) . ?
O11 C61 1.376(14) . ?
O12 C63 1.25(2) . ?
O12 C62 1.330(14) . ?
O13 C64 1.35(2) . ?
O13 C65 1.469(16) . ?
O14 C67 1.368(11) . ?
O14 C66 1.421(13) . ?
O15 C69 1.342(11) . ?
O15 C68 1.349(13) . ?
O16 C80 1.382(12) . ?
O16 C71 1.414(13) . ?
O17 C73 1.405(12) . ?
O17 C72 1.431(13) . ?
O18 C75 1.396(10) . ?
O18 C74 1.428(13) . ?
O19 C77 1.355(11) . ?
O19 C76 1.430(12) . ?
O20 C78 1.386(10) . ?
O20 C79 1.418(12) . ?
C1 C2 1.389(10) . ?
C1 C5 1.412(10) . ?
C1 C6 1.516(11) . ?
C2 C3 1.425(11) . ?
C2 C7 1.521(11) . ?
C3 C4 1.423(11) . ?
C3 C8 1.518(11) . ?
C4 C5 1.403(10) . ?
C4 C9 1.506(11) . ?
C5 C10 1.512(10) . ?
C11 C12 1.420(10) . ?
C11 C15 1.443(11) . ?
C11 C16 1.495(11) . ?
C12 C13 1.416(10) . ?
C12 C17 1.502(10) . ?
C13 C14 1.429(10) . ?
C13 C18 1.490(10) . ?
C14 C15 1.397(11) . ?
C14 C19 1.508(11) . ?
C15 C20 1.505(10) . ?
C21 C22 1.404(10) . ?
C21 C25 1.409(10) . ?
C21 C26 1.522(10) . ?
C22 C23 1.427(10) . ?
C22 C27 1.476(10) . ?
C23 C24 1.386(11) . ?
C23 C28 1.532(11) . ?
C24 C25 1.420(11) . ?
C24 C29 1.504(11) . ?
C25 C30 1.513(11) . ?
C31 C35 1.404(12) . ?
C31 C32 1.421(12) . ?
C31 C36 1.537(13) . ?
C32 C33 1.423(12) . ?
C32 C37 1.514(13) . ?
C33 C34 1.375(11) . ?
C33 C38 1.465(12) . ?
C34 C35 1.368(11) . ?
C34 C39 1.504(11) . ?
C35 C40 1.513(12) . ?
C41 C42 1.516(12) . ?
C43 C44 1.500(13) . ?
C45 C46 1.496(13) . ?
C47 C48 1.486(12) . ?
C49 C50 1.496(11) . ?
C51 C52 1.457(14) . ?
C53 C54 1.479(13) . ?
C55 C56 1.472(11) . ?
C57 C58 1.500(11) . ?
C59 C60 1.498(13) . ?
C61 C62 1.477(19) . ?
C63 C64 1.48(3) . ?
C65 C66 1.493(19) . ?
C67 C68 1.528(15) . ?
C69 C70 1.515(15) . ?
C71 C72 1.485(9) . ?
C73 C74 1.489(15) . ?
C75 C76 1.585(13) . ?
C77 C78 1.529(13) . ?
C79 C80 1.480(15) . ?
C81 C82 1.52(3) . ?
C82 C83 1.50(3) . ?
C83 C84 1.44(3) . ?
C84 C85 1.39(3) . ?
